data_2234535
loop_
_publ_author_name
'Hoseinzadeh, Fatemeh'
'Shirvan, Sadif A.'
'Haydari Dezfuli, Sara'

_publ_section_title
;
 <i>catena</i>-Poly[[(2-aminopyrimidine-\k<i>N</i>^1^)(thiocyanato-\k<i>S</i>)mercury(II)]-\m-thiocyanato-\k^2^<i>S</i>:<i>N</i>]
;
_journal_coeditor_code BT5873
_journal_issue 5
_journal_name_full 'Acta Crystallographica Section E'
_journal_page_first m646
_journal_paper_doi 10.1107/S1600536812016790
_journal_volume 68
_journal_year 2012
_chemical_formula_iupac '[Hg (N C S)2 (C4 H5 N3)]'
_chemical_formula_sum 'C6 H5 Hg N5 S2'
_chemical_formula_weight 411.88
_chemical_name_systematic
;
<i>catena</i>-Poly[[(2-aminopyrimidine-\k<i>N</i>^1^)(thiocyanato-
\k<i>S</i>)mercury(II)]-\m-thiocyanato-\k^2^<i>S</i>:<i>N</i>]
;
_space_group_IT_number 15
_symmetry_cell_setting monoclinic
_symmetry_space_group_name_Hall '-C 2yc'
_symmetry_space_group_name_H-M 'C 1 2/c 1'
_atom_sites_solution_hydrogens geom
_atom_sites_solution_primary direct
_atom_sites_solution_secondary difmap
_audit_creation_method SHELXL-97
_cell_angle_alpha 90.00
_cell_angle_beta 136.222(4)
_cell_angle_gamma 90.00
_cell_formula_units_Z 8
_cell_length_a 25.819(2)
_cell_length_b 6.0060(4)
_cell_length_c 20.1176(15)
_cell_measurement_reflns_used 7675
_cell_measurement_temperature 298(2)
_cell_measurement_theta_max 26.00
_cell_measurement_theta_min 2.93
_cell_volume 2158.4(3)
_computing_cell_refinement 'SAINT (Bruker, 2007)'
_computing_data_collection 'APEX2 (Bruker, 2007)'
_computing_data_reduction 'SAINT (Bruker, 2007)'
_computing_molecular_graphics 'ORTEP-3 for Windows (Farrugia, 1997)'
_computing_publication_material 'WinGX (Farrugia, 1999)'
_computing_structure_refinement 'SHELXL97 (Sheldrick, 2008)'
_computing_structure_solution 'SHELXS97 (Sheldrick, 2008)'
_diffrn_ambient_temperature 298(2)
_diffrn_measured_fraction_theta_full 0.999
_diffrn_measured_fraction_theta_max 0.999
_diffrn_measurement_device_type 'Bruker APEXII CCD area-detector'
_diffrn_measurement_method \w
_diffrn_radiation_monochromator graphite
_diffrn_radiation_source 'fine-focus sealed tube'
_diffrn_radiation_type MoK\a
_diffrn_radiation_wavelength 0.71073
_diffrn_reflns_av_R_equivalents 0.0777
_diffrn_reflns_av_sigmaI/netI 0.0551
_diffrn_reflns_limit_h_max 27
_diffrn_reflns_limit_h_min -31
_diffrn_reflns_limit_k_max 7
_diffrn_reflns_limit_k_min -7
_diffrn_reflns_limit_l_max 24
_diffrn_reflns_limit_l_min -23
_diffrn_reflns_number 7675
_diffrn_reflns_theta_full 26.00
_diffrn_reflns_theta_max 26.00
_diffrn_reflns_theta_min 2.93
_exptl_absorpt_coefficient_mu 14.616
_exptl_absorpt_correction_T_max 0.2215
_exptl_absorpt_correction_T_min 0.0394
_exptl_absorpt_correction_type numerical
_exptl_absorpt_process_details '(SADABS; Bruker, 2001)'
_exptl_crystal_colour Colorless
_exptl_crystal_density_diffrn 2.535
_exptl_crystal_density_method 'not measured'
_exptl_crystal_description Prism
_exptl_crystal_F_000 1504
_exptl_crystal_size_max 0.25
_exptl_crystal_size_mid 0.22
_exptl_crystal_size_min 0.11
_refine_diff_density_max 0.715
_refine_diff_density_min -1.232
_refine_ls_extinction_method none
_refine_ls_goodness_of_fit_ref 1.099
_refine_ls_hydrogen_treatment constr
_refine_ls_matrix_type full
_refine_ls_number_parameters 127
_refine_ls_number_reflns 2131
_refine_ls_number_restraints 0
_refine_ls_restrained_S_all 1.099
_refine_ls_R_factor_all 0.0732
_refine_ls_R_factor_gt 0.0487
_refine_ls_shift/su_max 0.008
_refine_ls_shift/su_mean 0.000
_refine_ls_structure_factor_coef Fsqd
_refine_ls_weighting_details 'calc w=1/[\s^2^(Fo^2^)+(0.0349P)^2^] where P=(Fo^2^+2Fc^2^)/3'
_refine_ls_weighting_scheme calc
_refine_ls_wR_factor_gt 0.0824
_refine_ls_wR_factor_ref 0.0880
_reflns_number_gt 1671
_reflns_number_total 2131
_reflns_threshold_expression I>2\s(I)
_cod_data_source_file bt5873.cif
_cod_data_source_block I
_cod_original_sg_symbol_H-M 'C 2/c'
_cod_original_formula_sum 'C6 H5 Hg1 N5 S2'
_cod_database_code 2234535
_cod_database_fobs_code 2234535

loop_
_symmetry_equiv_pos_site_id
_symmetry_equiv_pos_as_xyz
1 x,y,z
2 -x,y,1/2-z
3 -x,-y,-z
4 x,-y,1/2+z
5 1/2+x,1/2+y,z
6 1/2-x,1/2+y,1/2-z
7 1/2-x,1/2-y,-z
8 1/2+x,1/2-y,1/2+z

loop_
_atom_site_type_symbol
_atom_site_label
_atom_site_fract_x
_atom_site_fract_y
_atom_site_fract_z
_atom_site_U_iso_or_equiv
_atom_site_adp_type
_atom_site_calc_flag
_atom_site_refinement_flags
_atom_site_occupancy
_atom_site_symmetry_multiplicity
Hg Hg1 0.16617(2) 0.10942(6) 0.33894(3) 0.05561(16) Uani d . 1 1
S S1 0.1305(2) 0.3052(4) 0.4049(2) 0.0707(8) Uani d . 1 1
S S2 0.25302(16) -0.0298(4) 0.3378(2) 0.0641(7) Uani d . 1 1
C C1 0.0285(5) 0.2478(15) 0.1021(6) 0.049(2) Uani d . 1 1
C C2 0.0007(6) -0.0719(16) 0.1318(7) 0.055(2) Uani d . 1 1
H H2 0.0126 -0.1780 0.1749 0.067 Uiso calc R 1 1
C C3 -0.0648(5) -0.0935(19) 0.0381(7) 0.058(3) Uani d . 1 1
H H3 -0.0961 -0.2152 0.0153 0.069 Uiso calc R 1 1
C C4 -0.0821(5) 0.0738(17) -0.0211(7) 0.054(3) Uani d . 1 1
H H4 -0.1278 0.0675 -0.0855 0.065 Uiso calc R 1 1
C C5 0.1323(6) 0.5655(15) 0.3790(8) 0.055(3) Uani d . 1 1
C C6 0.2379(5) -0.3009(18) 0.3346(6) 0.047(2) Uani d . 1 1
N N1 0.0752(5) 0.4154(14) 0.1322(6) 0.073(3) Uani d . 1 1
H H1A 0.1176 0.4234 0.1916 0.088 Uiso calc R 1 1
H H1B 0.0629 0.5155 0.0923 0.088 Uiso calc R 1 1
N N2 0.0491(4) 0.0940(11) 0.1659(5) 0.0437(16) Uani d . 1 1
N N3 -0.0368(4) 0.2472(13) 0.0082(5) 0.051(2) Uani d . 1 1
N N4 0.1294(7) 0.7461(14) 0.3608(9) 0.090(4) Uani d . 1 1
N N5 0.2301(5) -0.4879(17) 0.3329(7) 0.070(3) Uani d . 1 1

loop_
_atom_site_aniso_label
_atom_site_aniso_U_11
_atom_site_aniso_U_22
_atom_site_aniso_U_33
_atom_site_aniso_U_12
_atom_site_aniso_U_13
_atom_site_aniso_U_23
Hg1 0.0759(3) 0.03563(19) 0.0604(2) 0.0129(2) 0.0510(2) 0.0059(2)
S1 0.123(3) 0.0400(12) 0.097(2) -0.0033(15) 0.096(2) -0.0014(14)
S2 0.0652(17) 0.0482(13) 0.0875(19) -0.0009(13) 0.0581(16) -0.0002(13)
C1 0.047(5) 0.049(5) 0.041(5) 0.004(4) 0.029(5) -0.001(4)
C2 0.062(6) 0.050(6) 0.063(6) -0.005(5) 0.048(6) 0.002(5)
C3 0.047(5) 0.073(7) 0.058(6) -0.013(5) 0.039(5) -0.005(6)
C4 0.039(5) 0.072(7) 0.045(5) -0.006(5) 0.028(4) -0.004(5)
C5 0.080(7) 0.045(6) 0.074(7) 0.010(5) 0.067(6) 0.013(5)
C6 0.033(5) 0.050(5) 0.049(5) 0.001(4) 0.026(5) -0.005(4)
N1 0.062(5) 0.058(5) 0.043(4) -0.017(4) 0.018(4) 0.007(4)
N2 0.047(4) 0.036(4) 0.042(4) 0.004(3) 0.030(3) 0.006(3)
N3 0.037(4) 0.062(5) 0.042(4) -0.007(4) 0.024(4) -0.005(4)
N4 0.163(11) 0.036(5) 0.164(11) 0.016(6) 0.148(10) 0.014(6)
N5 0.063(6) 0.051(5) 0.089(7) -0.004(5) 0.053(6) -0.016(5)

loop_
_atom_type_symbol
_atom_type_description
_atom_type_scat_dispersion_real
_atom_type_scat_dispersion_imag
_atom_type_scat_source
Hg Hg -2.3894 9.2266 'International Tables Vol C Tables 4.2.6.8 and 6.1.1.4'
S S 0.1246 0.1234 'International Tables Vol C Tables 4.2.6.8 and 6.1.1.4'
C C 0.0033 0.0016 'International Tables Vol C Tables 4.2.6.8 and 6.1.1.4'
H H 0.0000 0.0000 'International Tables Vol C Tables 4.2.6.8 and 6.1.1.4'
N N 0.0061 0.0033 'International Tables Vol C Tables 4.2.6.8 and 6.1.1.4'
O O 0.0106 0.0060 'International Tables Vol C Tables 4.2.6.8 and 6.1.1.4'

loop_
_geom_angle_atom_site_label_1
_geom_angle_atom_site_label_2
_geom_angle_atom_site_label_3
_geom_angle_site_symmetry_1
_geom_angle_site_symmetry_3
_geom_angle
_geom_angle_publ_flag
S1 Hg1 S2 . . 155.11(12) .
S1 Hg1 N2 . . 103.3(3) .
S1 Hg1 N4 . 1_545 89.1(4) .
S2 Hg1 N2 . . 100.0(3) .
S2 Hg1 N4 . 1_545 99.8(5) .
N2 Hg1 N4 . 1_545 89.0(4) .
Hg1 S1 C5 . . 100.3(6) no
Hg1 S2 C6 . . 98.4(6) no
Hg1 N2 C1 . . 124.1(7) no
Hg1 N2 C2 . . 119.5(6) no
C1 N2 C2 . . 116.4(8) no
C1 N3 C4 . . 115.4(9) no
Hg1 N4 C5 1_565 . 159.2(18) no
H1A N1 H1B . . 120.00 no
C1 N1 H1A . . 120.00 no
C1 N1 H1B . . 120.00 no
N1 C1 N2 . . 118.8(8) no
N1 C1 N3 . . 116.4(9) no
N2 C1 N3 . . 124.8(10) no
N2 C2 C3 . . 123.5(10) no
C2 C3 C4 . . 116.0(11) no
N3 C4 C3 . . 123.8(10) no
S1 C5 N4 . . 175(2) no
S2 C6 N5 . . 177.0(15) no
N2 C2 H2 . . 118.00 no
C3 C2 H2 . . 118.00 no
C2 C3 H3 . . 122.00 no
C4 C3 H3 . . 122.00 no
N3 C4 H4 . . 118.00 no
C3 C4 H4 . . 118.00 no

loop_
_geom_bond_atom_site_label_1
_geom_bond_atom_site_label_2
_geom_bond_site_symmetry_2
_geom_bond_distance
_geom_bond_publ_flag
Hg1 S1 . 2.399(5) .
Hg1 S2 . 2.409(5) .
Hg1 N2 . 2.464(7) .
Hg1 N4 1_545 2.542(13) .
S1 C5 . 1.659(11) no
S2 C6 . 1.665(11) no
N1 C1 . 1.334(16) no
N2 C1 . 1.341(12) no
N2 C2 . 1.337(16) no
N3 C1 . 1.346(12) no
N3 C4 . 1.343(16) no
N4 C5 . 1.130(13) no
N5 C6 . 1.137(15) no
N1 H1B . 0.8600 no
N1 H1A . 0.8600 no
C2 C3 . 1.352(15) no
C3 C4 . 1.364(16) no
C2 H2 . 0.9300 no
C3 H3 . 0.9300 no
C4 H4 . 0.9300 no

loop_
_geom_contact_atom_site_label_1
_geom_contact_atom_site_label_2
_geom_contact_distance
_geom_contact_site_symmetry_2
_geom_contact_publ_flag
Hg1 N5 2.980(13) 1_565 no
Hg1 H1A 2.9200 . no
S1 N4 3.468(10) 1_545 no
S1 C2 3.679(16) 2_555 no
S1 C3 3.569(15) 2_555 no
S1 C4 3.630(15) 2_555 no
S2 N5 3.297(11) 1_565 no
S2 H3 3.1900 8_545 no
N1 N5 3.052(14) 1_565 no
N1 N3 3.004(13) 3_565 no
N3 N1 3.004(13) 3_565 no
N4 C6 3.22(3) 1_565 no
N4 S1 3.468(10) 1_565 no
N4 C2 3.370(16) 1_565 no
N5 N1 3.052(14) 1_545 no
N5 C4 3.44(2) 8_545 no
N5 Hg1 2.980(13) 1_545 no
N5 S2 3.297(11) 1_545 no
N5 C5 3.27(2) 1_545 no
N3 H1B 2.1500 3_565 no
N4 H2 2.6500 1_565 no
N5 H1A 2.2100 1_545 no
N5 H4 2.7700 8_545 no
C1 C4 3.400(19) 3_555 no
C2 S1 3.679(16) 2_555 no
C3 S1 3.569(15) 2_555 no
C4 S1 3.630(15) 2_555 no
C4 N5 3.44(2) 8_444 no
C4 C1 3.400(19) 3_555 no
C5 C6 3.52(2) 1_565 no
C5 N5 3.27(2) 1_565 no
C6 C5 3.52(2) 1_545 no
C1 H1B 3.0900 3_565 no
C4 H1B 3.0700 3_565 no
C6 H1A 2.7900 1_545 no
C6 H3 3.0200 8_545 no
C6 H4 3.0200 8_545 no
H1A Hg1 2.9200 . no
H1A N5 2.2100 1_565 no
H1A C6 2.7900 1_565 no
H1B N3 2.1500 3_565 no
H1B C1 3.0900 3_565 no
H1B C4 3.0700 3_565 no
H2 N4 2.6500 1_545 no
H3 S2 3.1900 8_444 no
H3 C6 3.0200 8_444 no
H4 N5 2.7700 8_444 no
H4 C6 3.0200 8_444 no

loop_
_geom_hbond_atom_site_label_D
_geom_hbond_atom_site_label_H
_geom_hbond_atom_site_label_A
_geom_hbond_site_symmetry_A
_geom_hbond_distance_DH
_geom_hbond_distance_HA
_geom_hbond_distance_DA
_geom_hbond_angle_DHA
_geom_hbond_publ_flag
N1 H1A N5 1_565 0.8600 2.2100 3.052(14) 167.00 yes
N1 H1B N3 3_565 0.8600 2.1500 3.004(13) 176.00 yes

loop_
_geom_torsion_atom_site_label_1
_geom_torsion_atom_site_label_2
_geom_torsion_atom_site_label_3
_geom_torsion_atom_site_label_4
_geom_torsion_site_symmetry_1
_geom_torsion_site_symmetry_3
_geom_torsion_site_symmetry_4
_geom_torsion
_geom_torsion_publ_flag
S2 Hg1 S1 C5 . . . 79.5(5) no
N2 Hg1 S1 C5 . . . -80.0(5) no
N4 Hg1 S1 C5 1_545 . . -168.8(6) no
S1 Hg1 S2 C6 . . . 118.0(4) no
N2 Hg1 S2 C6 . . . -82.3(4) no
N4 Hg1 S2 C6 1_545 . . 8.4(4) no
S1 Hg1 N2 C1 . . . 91.2(11) no
S1 Hg1 N2 C2 . . . -86.3(10) no
S2 Hg1 N2 C1 . . . -80.2(10) no
S2 Hg1 N2 C2 . . . 102.3(11) no
N4 Hg1 N2 C1 1_545 . . -179.9(11) no
N4 Hg1 N2 C2 1_545 . . 2.5(11) no
S1 Hg1 N4 C5 . 1_545 1_545 -139(3) no
S2 Hg1 N4 C5 . 1_545 1_545 18(3) no
N2 Hg1 N4 C5 . 1_545 1_545 118(3) no
Hg1 N2 C1 N1 . . . 3.2(18) no
C2 N2 C1 N1 . . . -179.2(13) no
Hg1 N2 C1 N3 . . . -176.8(10) no
C2 N2 C1 N3 . . . 1(2) no
C1 N2 C2 C3 . . . 2(2) no
Hg1 N2 C2 C3 . . . 180.0(12) no
C4 N3 C1 N2 . . . -2(2) no
C4 N3 C1 N1 . . . 178.3(13) no
C1 N3 C4 C3 . . . 0(2) no
N2 C2 C3 C4 . . . -4(2) no
C2 C3 C4 N3 . . . 3(2) no
